data_4318078
loop_
_publ_author_name
'Emiko Fujiwara'
'Victor Gritsenko'
'Hideki Fujiwara'
'Itaru Tamura'
'Hayao Kobayashi'
'Madoka Tokumoto'
'Akiko Kobayashi'

_publ_contact_author
;
Prof. Hayao Kobayashi
Institute for Molecular Science
Myodaiji, Okazaki 444-8585
Japan
;
_publ_contact_author_email ' hayao@ims.ac.jp '
_publ_contact_author_fax ' +81-564-54-2254 '
_publ_contact_author_phone ' +81-564-55-7410 '
_publ_section_title
;
 Magnetic Molecular Conductors Based on BETS Molecules and Divalent
 Magnetic Anions [BETS = Bis(ethylenedithio)tetraselenafulvalene]
;
_journal_name_full 'Inorganic Chemistry'
_journal_page_first 3230
_journal_page_last 3238
_journal_paper_doi 10.1021/ic011160u
_journal_volume 41
_journal_year 2002
_chemical_formula_sum 'C20 H16 Cl4 Co S8 Se8'
_chemical_formula_weight 1345.25
_space_group_IT_number 2
_symmetry_cell_setting triclinic
_symmetry_Int_Tables_number 2
_symmetry_space_group_name_Hall '-P 1'
_symmetry_space_group_name_H-M 'P -1'
_audit_creation_date 'Mon Oct 23 17:03:02 2001'
_audit_creation_method 'from TEXRAY.INF file'
_cell_angle_alpha 93.30(3)
_cell_angle_beta 109.19(3)
_cell_angle_gamma 79.65(3)
_cell_formula_units_Z 2
_cell_length_a 12.477(5)
_cell_length_b 16.907(6)
_cell_length_c 8.920(3)
_cell_measurement_reflns_used 10
_cell_measurement_temperature 296.2
_cell_measurement_theta_max 17.5
_cell_measurement_theta_min 15.1
_cell_volume 1748.2(12)
_computing_cell_refinement 'MSC/AFC Diffractometer Control'
_computing_data_collection 'MSC/AFC Diffractometer Control'
_computing_data_reduction teXsan
_computing_publication_material teXsan
_computing_structure_refinement teXsan
_computing_structure_solution SHELXS86
_diffrn_ambient_temperature 296.2
_diffrn_measurement_device 'Rigaku AFC5R'
_diffrn_measurement_method \w-2\q
_diffrn_orient_matrix_UB_11 -0.00935
_diffrn_orient_matrix_UB_12 -0.02467
_diffrn_orient_matrix_UB_13 -0.10719
_diffrn_orient_matrix_UB_21 -0.06682
_diffrn_orient_matrix_UB_22 0.04345
_diffrn_orient_matrix_UB_23 -0.04812
_diffrn_orient_matrix_UB_31 0.05353
_diffrn_orient_matrix_UB_32 0.03345
_diffrn_orient_matrix_UB_33 -0.01687
_diffrn_radiation_detector 'scintillation counter'
_diffrn_radiation_monochromator graphite
_diffrn_radiation_source 'Rigaku rotating anode'
_diffrn_radiation_type 'Mo K\a'
_diffrn_radiation_wavelength 0.71069
_diffrn_reflns_av_R_equivalents 0.089
_diffrn_reflns_av_sigmaI/netI 0.157
_diffrn_reflns_limit_h_max 16
_diffrn_reflns_limit_h_min 0
_diffrn_reflns_limit_k_max 21
_diffrn_reflns_limit_k_min -21
_diffrn_reflns_limit_l_max 10
_diffrn_reflns_limit_l_min -11
_diffrn_reflns_number 8296
_diffrn_reflns_reduction_process 'Lp corrections applied'
_diffrn_reflns_theta_max 27.50
_diffrn_reflns_theta_min 1.22
_diffrn_standards_decay_% -33.54
_diffrn_standards_interval_count 150
_diffrn_standards_number 3
_exptl_absorpt_coefficient_mu 9.622
_exptl_absorpt_correction_T_max 1.000
_exptl_absorpt_correction_T_min 0.687
_exptl_absorpt_correction_type '\y scans(North,Phillips & Mathews,1968)'
_exptl_crystal_colour black
_exptl_crystal_density_diffrn 2.555
_exptl_crystal_density_meas ?
_exptl_crystal_description prizm
_exptl_crystal_F_000 1262.00
_exptl_crystal_size_max 0.300
_exptl_crystal_size_mid 0.200
_exptl_crystal_size_min 0.100
_refine_diff_density_max 1.15
_refine_diff_density_min -1.57
_refine_ls_extinction_method none
_refine_ls_goodness_of_fit_ref 1.816
_refine_ls_hydrogen_treatment noref
_refine_ls_matrix_type full
_refine_ls_number_constraints 0
_refine_ls_number_parameters 370
_refine_ls_number_reflns 3328
_refine_ls_number_restraints 0
_refine_ls_R_factor_gt 0.0560
_refine_ls_shift/esd_mean 0.0000
_refine_ls_shift/su_max 0.0040
_refine_ls_structure_factor_coef F
_refine_ls_weighting_details 'w = 1/[\s^2^(Fo) + 0.00006|Fo|^2^]'
_refine_ls_weighting_scheme calc
_refine_ls_wR_factor_ref 0.0536
_reflns_number_gt 3328
_reflns_number_total 7950
_reflns_threshold_expression >3.0sigma(I)
_cod_data_source_file ic011160u_2.cif
_cod_data_source_block (BETS)2CoCl4
_cod_depositor_comments
;
The following automatic conversions were performed:

'_exptl_crystal_density_meas' value 'not measured' was changed to '?'
- the value is perceived as not measured.

Automatic conversion script
Id: cif_fix_values 3008 2015-01-20 13:52:24Z robertas 

The following automatic conversions were performed:

'_refine_ls_weighting_scheme' value 'w = 1/[\s^2^(Fo) +
0.00006|Fo|^2^]' was changed to 'calc'. New tag
'_refine_ls_weighting_details' was created. The value of the new tag
was set to 'w = 1/[\s^2^(Fo) + 0.00006|Fo|^2^]'.

Automatic conversion script
Id: cif_fix_values 3143 2015-03-26 13:38:13Z robertas 
;
_cod_original_cell_volume 1748(1)
_cod_original_sg_symbol_H-M 'P -1 '
_cod_original_formula_sum 'C20 H16 Cl4 Co S8 Se8 '
_cod_database_code 4318078

loop_
_symmetry_equiv_pos_as_xyz
'   +x,   +y,   +z'
'   -x,   -y,   -z'

loop_
_atom_site_aniso_label
_atom_site_aniso_U_11
_atom_site_aniso_U_22
_atom_site_aniso_U_33
_atom_site_aniso_U_12
_atom_site_aniso_U_13
_atom_site_aniso_U_23
Se(1) 0.023(1) 0.028(1) 0.033(1) -0.0059(10) 0.008(1) 0.0077(10)
Se(2) 0.024(1) 0.024(1) 0.032(1) -0.0058(9) 0.0064(10) 0.0096(10)
Se(3) 0.022(1) 0.027(1) 0.032(1) -0.0045(9) 0.0050(10) 0.0118(10)
Se(4) 0.020(1) 0.025(1) 0.034(1) -0.0029(9) 0.0083(10) 0.0064(10)
Se(5) 0.019(1) 0.027(1) 0.033(1) -0.0076(9) 0.0035(10) 0.014(1)
Se(6) 0.018(1) 0.022(1) 0.028(1) -0.0060(9) 0.0040(9) 0.0083(9)
Se(7) 0.021(1) 0.023(1) 0.036(1) -0.0055(9) 0.0070(10) 0.0126(10)
Se(8) 0.023(1) 0.018(1) 0.027(1) -0.0049(9) 0.0067(9) 0.0086(9)
Co(1) 0.024(2) 0.025(1) 0.024(1) -0.008(1) 0.007(1) 0.004(1)
Cl(1) 0.035(3) 0.039(3) 0.044(3) -0.013(2) 0.011(3) 0.016(3)
Cl(2) 0.043(3) 0.053(4) 0.034(3) -0.025(3) 0.009(3) -0.010(3)
Cl(3) 0.045(4) 0.042(3) 0.055(4) -0.014(3) 0.001(3) 0.028(3)
Cl(4) 0.056(4) 0.052(4) 0.051(4) -0.015(3) 0.032(3) -0.009(3)
S(1) 0.041(4) 0.037(3) 0.053(4) -0.015(3) 0.025(3) 0.008(3)
S(2) 0.035(3) 0.034(3) 0.038(4) -0.008(3) 0.006(3) 0.017(3)
S(3) 0.038(3) 0.031(3) 0.041(4) 0.001(3) 0.010(3) 0.020(3)
S(4) 0.058(5) 0.038(4) 0.139(7) -0.004(3) 0.062(5) 0.024(4)
S(5) 0.027(3) 0.029(3) 0.038(3) -0.010(2) 0.008(2) 0.012(2)
S(6) 0.027(3) 0.027(3) 0.036(4) -0.007(2) 0.002(3) 0.015(3)
S(7) 0.029(3) 0.026(3) 0.043(4) -0.006(2) 0.005(3) 0.018(2)
S(8) 0.028(3) 0.048(4) 0.071(5) -0.010(3) 0.012(3) 0.039(3)
C(1) 0.07(2) 0.03(1) 0.05(2) -0.02(1) 0.03(1) -0.01(1)
C(2) 0.04(1) 0.03(1) 0.03(1) -0.013(10) 0.02(1) 0.012(9)
C(3) 0.03(1) 0.02(1) 0.04(1) 0.001(9) 0.01(1) 0.001(10)
C(4) 0.03(1) 0.02(1) 0.03(1) -0.004(9) 0.01(1) 0.005(9)
C(5) 0.02(1) 0.05(1) 0.01(1) -0.026(9) 0.003(8) 0.010(9)
C(6) 0.05(1) 0.04(1) 0.03(1) -0.04(1) 0.03(1) -0.010(10)
C(7) 0.02(1) 0.03(1) 0.02(1) -0.002(8) 0.009(9) 0.014(9)
C(8) 0.02(1) 0.02(1) 0.04(1) 0.015(9) 0.007(10) 0.006(9)
C(9) 0.07(2) 0.03(1) 0.06(2) -0.01(1) 0.05(1) 0.01(1)
C(10) 0.04(1) 0.03(1) 0.05(2) -0.01(1) 0.02(1) -0.01(1)
C(11) 0.04(1) 0.03(1) 0.03(1) -0.011(10) 0.001(10) 0.016(9)
C(12) 0.02(1) 0.013(10) 0.04(1) 0.004(8) -0.023(9) 0.007(9)
C(13) 0.02(1) 0.02(1) 0.02(1) -0.004(8) 0.003(9) 0.010(8)
C(14) 0.04(1) 0.02(1) 0.02(1) -0.001(9) 0.017(10) 0.012(8)
C(15) 0.003(9) 0.012(9) 0.03(1) -0.003(7) 0.006(8) -0.013(8)
C(16) -0.002(8) 0.02(1) 0.03(1) 0.006(7) -0.004(8) 0.010(8)
C(17) 0.011(10) 0.03(1) 0.03(1) -0.015(8) 0.012(9) -0.009(9)
C(18) 0.02(1) 0.013(10) 0.02(1) -0.005(8) 0.008(9) 0.003(8)
C(19) 0.05(1) 0.02(1) 0.05(1) -0.02(1) 0.02(1) -0.001(10)
C(20) 0.04(1) 0.013(10) 0.03(1) -0.009(9) 0.001(10) 0.004(9)

loop_
_atom_site_label
_atom_site_fract_x
_atom_site_fract_y
_atom_site_fract_z
_atom_site_U_iso_or_equiv
_atom_site_thermal_displace_type
_atom_site_calc_flag
_atom_site_calc_attached_atom
_atom_site_occupancy
_atom_site_refinement_flags
Se1 0.8903(2) 0.2660(1) 0.0798(2) 0.0279(6) Uani d . 1.00 .
Se2 0.6193(2) 0.3061(1) -0.0595(2) 0.0261(6) Uani d . 1.00 .
Se3 0.8773(2) 0.1007(1) 0.2488(3) 0.0274(6) Uani d . 1.00 .
Se4 0.6056(2) 0.1419(1) 0.1407(2) 0.0265(6) Uani d . 1.00 .
Se5 0.8927(2) 0.3693(1) 0.4367(2) 0.0265(6) Uani d . 1.00 .
Se6 0.6205(2) 0.4029(1) 0.3005(2) 0.0225(6) Uani d . 1.00 .
Se7 0.8946(2) 0.2090(1) 0.6254(2) 0.0268(6) Uani d . 1.00 .
Se8 0.6229(2) 0.2309(1) 0.4998(2) 0.0225(6) Uani d . 1.00 .
Co1 0.2653(2) 0.2460(2) 0.2115(3) 0.0239(7) Uani d . 1.00 .
Cl1 0.3881(4) 0.3111(3) 0.1446(6) 0.038(2) Uani d . 1.00 .
Cl2 0.1443(5) 0.1985(3) -0.0123(6) 0.042(2) Uani d . 1.00 .
Cl3 0.3877(5) 0.1491(3) 0.3780(7) 0.049(2) Uani d . 1.00 .
Cl4 0.1532(5) 0.3244(3) 0.3384(7) 0.048(2) Uani d . 1.00 .
S1 0.9174(5) 0.4021(3) -0.1114(7) 0.040(2) Uani d . 1.00 .
S2 0.6202(5) 0.4391(3) -0.2717(6) 0.036(2) Uani d . 1.00 .
S3 0.8850(5) -0.0578(3) 0.4023(7) 0.038(2) Uani d . 1.00 .
S4 0.5936(6) -0.0176(4) 0.2808(10) 0.070(3) Uani d . 1.00 .
S5 0.9122(4) 0.5220(3) 0.2872(6) 0.031(2) Uani d . 1.00 .
S6 0.6253(4) 0.5564(3) 0.1308(6) 0.031(2) Uani d . 1.00 .
S7 0.9177(4) 0.0647(3) 0.8312(6) 0.033(2) Uani d . 1.00 .
S8 0.6188(5) 0.0944(4) 0.7022(7) 0.048(2) Uani d . 1.00 .
C1 0.826(2) 0.499(1) -0.150(3) 0.043(8) Uani d . 1.00 .
C2 0.722(2) 0.501(1) -0.294(2) 0.031(6) Uani d . 1.00 .
C3 0.820(2) 0.350(1) -0.072(2) 0.032(6) Uani d . 1.00 .
C4 0.708(2) 0.368(1) -0.134(2) 0.028(6) Uani d . 1.00 .
C5 0.750(1) 0.239(1) 0.062(2) 0.023(6) Uani d . 1.00 .
C6 0.744(2) 0.170(1) 0.143(2) 0.031(7) Uani d . 1.00 .
C7 0.795(1) 0.028(1) 0.296(2) 0.023(6) Uani d . 1.00 .
C8 0.683(2) 0.045(1) 0.247(2) 0.030(6) Uani d . 1.00 .
C9 0.790(2) -0.132(1) 0.376(3) 0.046(8) Uani d . 1.00 .
C10 0.674(2) -0.111(1) 0.254(3) 0.036(7) Uani d . 1.00 .
C11 0.824(2) 0.623(1) 0.243(2) 0.033(6) Uani d . 1.00 .
C12 0.704(2) 0.632(1) 0.248(2) 0.032(5) Uani d . 1.00 .
C13 0.817(1) 0.465(1) 0.310(2) 0.021(5) Uani d . 1.00 .
C14 0.704(2) 0.475(1) 0.253(2) 0.023(6) Uani d . 1.00 .
C15 0.752(1) 0.3374(10) 0.420(2) 0.016(5) Uani d . 1.00 .
C16 0.758(1) 0.269(1) 0.509(2) 0.019(5) Uani d . 1.00 .
C17 0.822(1) 0.138(1) 0.702(2) 0.022(5) Uani d . 1.00 .
C18 0.708(2) 0.1477(10) 0.648(2) 0.019(5) Uani d . 1.00 .
C19 0.824(2) -0.012(1) 0.794(2) 0.037(7) Uani d . 1.00 .
C20 0.717(2) 0.018(1) 0.830(2) 0.028(6) Uani d . 1.00 .
H1 0.7990 0.5156 -0.0623 0.0486 Uiso calc . 1.00 .
H2 0.8689 0.5389 -0.1633 0.0486 Uiso calc . 1.00 .
H3 0.7473 0.4823 -0.3831 0.0353 Uiso calc . 1.00 .
H4 0.6832 0.5562 -0.3175 0.0353 Uiso calc . 1.00 .
H5 0.8265 -0.1834 0.3437 0.0508 Uiso calc . 1.00 .
H6 0.7777 -0.1411 0.4723 0.0508 Uiso calc . 1.00 .
H7 0.6304 -0.1530 0.2515 0.0425 Uiso calc . 1.00 .
H8 0.6853 -0.1114 0.1516 0.0425 Uiso calc . 1.00 .
H9 0.8628 0.6613 0.3184 0.0390 Uiso calc . 1.00 .
H10 0.8181 0.6398 0.1396 0.0390 Uiso calc . 1.00 .
H11 0.6629 0.6854 0.2124 0.0357 Uiso calc . 1.00 .
H12 0.7081 0.6285 0.3584 0.0357 Uiso calc . 1.00 .
H13 0.8015 -0.0271 0.6818 0.0423 Uiso calc . 1.00 .
H14 0.8635 -0.0601 0.8530 0.0423 Uiso calc . 1.00 .
H15 0.7406 0.0380 0.9374 0.0326 Uiso calc . 1.00 .
H16 0.6793 -0.0269 0.8301 0.0326 Uiso calc . 1.00 .

loop_
_atom_type_symbol
_atom_type_oxidation_number
_atom_type_number_in_cell
_atom_type_scat_dispersion_real
_atom_type_scat_dispersion_imag
_atom_type_scat_source
C 0 40 0.003 0.002
;International Tables for Crystallography
(1992, Vol. C, Tables 4.2.6.8 and 6.1.1.1)
;
H 0 32 0.000 0.000
;International Tables for Crystallography
(1992, Vol. C, Table 6.1.1.2)
;
Se 0 16 -0.093 2.226
;International Tables for Crystallography
(1992, Vol. C, Tables 4.2.6.8 and 6.1.1.1)
;
S 0 16 0.125 0.123
;International Tables for Crystallography
(1992, Vol. C, Tables 4.2.6.8 and 6.1.1.1)
;
Co 0 2 0.349 0.972
;International Tables for Crystallography
(1992, Vol. C, Tables 4.2.6.8 and 6.1.1.1)
;
Cl 0 8 0.148 0.159
;International Tables for Crystallography
(1992, Vol. C, Tables 4.2.6.8 and 6.1.1.1)
;

loop_
_geom_angle_atom_site_label_1
_geom_angle_atom_site_label_2
_geom_angle_atom_site_label_3
_geom_angle
_geom_angle_site_symmetry_1
_geom_angle_site_symmetry_2
_geom_angle_site_symmetry_3
_geom_angle_publ_flag
C(3) Se(1) C(5) 91.6(8) 1_555 1_555 1_555 yes
C(4) Se(2) C(5) 92.7(7) 1_555 1_555 1_555 yes
C(6) Se(3) C(7) 92.8(7) 1_555 1_555 1_555 yes
C(6) Se(4) C(8) 91.3(9) 1_555 1_555 1_555 yes
C(13) Se(5) C(15) 92.9(7) 1_555 1_555 1_555 yes
C(14) Se(6) C(15) 92.9(8) 1_555 1_555 1_555 yes
C(16) Se(7) C(17) 93.7(8) 1_555 1_555 1_555 yes
C(16) Se(8) C(18) 91.8(7) 1_555 1_555 1_555 yes
Cl(1) Co(1) Cl(2) 109.3(2) 1_555 1_555 1_555 yes
Cl(1) Co(1) Cl(3) 102.3(2) 1_555 1_555 1_555 yes
Cl(1) Co(1) Cl(4) 114.3(2) 1_555 1_555 1_555 yes
Cl(2) Co(1) Cl(3) 114.3(2) 1_555 1_555 1_555 yes
Cl(2) Co(1) Cl(4) 107.0(2) 1_555 1_555 1_555 yes
Cl(3) Co(1) Cl(4) 109.8(2) 1_555 1_555 1_555 yes
C(1) S(1) C(3) 97.6(9) 1_555 1_555 1_555 yes
C(2) S(2) C(4) 102.6(9) 1_555 1_555 1_555 yes
C(7) S(3) C(9) 104.6(9) 1_555 1_555 1_555 yes
C(8) S(4) C(10) 97.9(9) 1_555 1_555 1_555 yes
C(11) S(5) C(13) 103.3(9) 1_555 1_555 1_555 yes
C(12) S(6) C(14) 96.3(8) 1_555 1_555 1_555 yes
C(17) S(7) C(19) 97.7(9) 1_555 1_555 1_555 yes
C(18) S(8) C(20) 103.6(9) 1_555 1_555 1_555 yes
S(1) C(1) C(2) 113(1) 1_555 1_555 1_555 yes
S(1) C(1) H(1) 110(1) 1_555 1_555 1_555 no
S(1) C(1) H(2) 110(1) 1_555 1_555 1_555 no
C(2) C(1) H(1) 106(1) 1_555 1_555 1_555 no
C(2) C(1) H(2) 108(1) 1_555 1_555 1_555 no
H(1) C(1) H(2) 107(1) 1_555 1_555 1_555 no
S(2) C(2) C(1) 112(1) 1_555 1_555 1_555 yes
S(2) C(2) H(3) 110(1) 1_555 1_555 1_555 no
S(2) C(2) H(4) 109(1) 1_555 1_555 1_555 no
C(1) C(2) H(3) 108(1) 1_555 1_555 1_555 no
C(1) C(2) H(4) 109(1) 1_555 1_555 1_555 no
H(3) C(2) H(4) 106(1) 1_555 1_555 1_555 no
Se(1) C(3) S(1) 114(1) 1_555 1_555 1_555 yes
Se(1) C(3) C(4) 121(1) 1_555 1_555 1_555 yes
S(1) C(3) C(4) 123(1) 1_555 1_555 1_555 yes
Se(2) C(4) S(2) 111(1) 1_555 1_555 1_555 yes
Se(2) C(4) C(3) 115(1) 1_555 1_555 1_555 yes
S(2) C(4) C(3) 132(1) 1_555 1_555 1_555 yes
Se(1) C(5) Se(2) 117.4(9) 1_555 1_555 1_555 yes
Se(1) C(5) C(6) 120(1) 1_555 1_555 1_555 yes
Se(2) C(5) C(6) 122(1) 1_555 1_555 1_555 yes
Se(3) C(6) Se(4) 116.6(9) 1_555 1_555 1_555 yes
Se(3) C(6) C(5) 120(1) 1_555 1_555 1_555 yes
Se(4) C(6) C(5) 122(1) 1_555 1_555 1_555 yes
Se(3) C(7) S(3) 113.5(9) 1_555 1_555 1_555 yes
Se(3) C(7) C(8) 118(1) 1_555 1_555 1_555 yes
S(3) C(7) C(8) 128(1) 1_555 1_555 1_555 yes
Se(4) C(8) S(4) 115.3(10) 1_555 1_555 1_555 yes
Se(4) C(8) C(7) 120(1) 1_555 1_555 1_555 yes
S(4) C(8) C(7) 123(1) 1_555 1_555 1_555 yes
S(3) C(9) C(10) 115(1) 1_555 1_555 1_555 yes
S(3) C(9) H(5) 109(1) 1_555 1_555 1_555 no
S(3) C(9) H(6) 111(1) 1_555 1_555 1_555 no
C(10) C(9) H(5) 106(1) 1_555 1_555 1_555 no
C(10) C(9) H(6) 107(1) 1_555 1_555 1_555 no
H(5) C(9) H(6) 107(1) 1_555 1_555 1_555 no
S(4) C(10) C(9) 115(1) 1_555 1_555 1_555 yes
S(4) C(10) H(7) 109(1) 1_555 1_555 1_555 no
S(4) C(10) H(8) 109(1) 1_555 1_555 1_555 no
C(9) C(10) H(7) 108(1) 1_555 1_555 1_555 no
C(9) C(10) H(8) 107(1) 1_555 1_555 1_555 no
H(7) C(10) H(8) 106(1) 1_555 1_555 1_555 no
S(5) C(11) C(12) 116(1) 1_555 1_555 1_555 yes
S(5) C(11) H(9) 108(1) 1_555 1_555 1_555 no
S(5) C(11) H(10) 110(1) 1_555 1_555 1_555 no
C(12) C(11) H(9) 107(1) 1_555 1_555 1_555 no
C(12) C(11) H(10) 107(1) 1_555 1_555 1_555 no
H(9) C(11) H(10) 107(1) 1_555 1_555 1_555 no
S(6) C(12) C(11) 112(1) 1_555 1_555 1_555 yes
S(6) C(12) H(11) 110(1) 1_555 1_555 1_555 no
S(6) C(12) H(12) 109(1) 1_555 1_555 1_555 no
C(11) C(12) H(11) 109(1) 1_555 1_555 1_555 no
C(11) C(12) H(12) 108(1) 1_555 1_555 1_555 no
H(11) C(12) H(12) 106(1) 1_555 1_555 1_555 no
Se(5) C(13) S(5) 113.3(9) 1_555 1_555 1_555 yes
Se(5) C(13) C(14) 116(1) 1_555 1_555 1_555 yes
S(5) C(13) C(14) 130(1) 1_555 1_555 1_555 yes
Se(6) C(14) S(6) 117(1) 1_555 1_555 1_555 yes
Se(6) C(14) C(13) 121(1) 1_555 1_555 1_555 yes
S(6) C(14) C(13) 121(1) 1_555 1_555 1_555 yes
Se(5) C(15) Se(6) 116.2(9) 1_555 1_555 1_555 yes
Se(5) C(15) C(16) 116(1) 1_555 1_555 1_555 yes
Se(6) C(15) C(16) 126(1) 1_555 1_555 1_555 yes
Se(7) C(16) Se(8) 116.5(9) 1_555 1_555 1_555 yes
Se(7) C(16) C(15) 122(1) 1_555 1_555 1_555 yes
Se(8) C(16) C(15) 120(1) 1_555 1_555 1_555 yes
Se(7) C(17) S(7) 114.1(9) 1_555 1_555 1_555 yes
Se(7) C(17) C(18) 117(1) 1_555 1_555 1_555 yes
S(7) C(17) C(18) 128(1) 1_555 1_555 1_555 yes
Se(8) C(18) S(8) 112.2(9) 1_555 1_555 1_555 yes
Se(8) C(18) C(17) 119(1) 1_555 1_555 1_555 yes
S(8) C(18) C(17) 127(1) 1_555 1_555 1_555 yes
S(7) C(19) C(20) 112(1) 1_555 1_555 1_555 yes
S(7) C(19) H(13) 110(1) 1_555 1_555 1_555 no
S(7) C(19) H(14) 111(1) 1_555 1_555 1_555 no
C(20) C(19) H(13) 107(1) 1_555 1_555 1_555 no
C(20) C(19) H(14) 110(1) 1_555 1_555 1_555 no
H(13) C(19) H(14) 106(1) 1_555 1_555 1_555 no
S(8) C(20) C(19) 115(1) 1_555 1_555 1_555 yes
S(8) C(20) H(15) 109(1) 1_555 1_555 1_555 no
S(8) C(20) H(16) 109(1) 1_555 1_555 1_555 no
C(19) C(20) H(15) 105(1) 1_555 1_555 1_555 no
C(19) C(20) H(16) 109(1) 1_555 1_555 1_555 no
H(15) C(20) H(16) 107(1) 1_555 1_555 1_555 no

loop_
_geom_bond_atom_site_label_1
_geom_bond_atom_site_label_2
_geom_bond_distance
_geom_bond_site_symmetry_1
_geom_bond_site_symmetry_2
_geom_bond_publ_flag
Se(1) C(3) 1.90(2) 1_555 1_555 yes
Se(1) C(5) 1.84(1) 1_555 1_555 yes
Se(2) C(4) 1.94(2) 1_555 1_555 yes
Se(2) C(5) 1.85(2) 1_555 1_555 yes
Se(3) C(6) 1.85(2) 1_555 1_555 yes
Se(3) C(7) 1.88(2) 1_555 1_555 yes
Se(4) C(6) 1.87(2) 1_555 1_555 yes
Se(4) C(8) 1.88(2) 1_555 1_555 yes
Se(5) C(13) 1.93(2) 1_555 1_555 yes
Se(5) C(15) 1.88(1) 1_555 1_555 yes
Se(6) C(14) 1.89(2) 1_555 1_555 yes
Se(6) C(15) 1.84(2) 1_555 1_555 yes
Se(7) C(16) 1.83(2) 1_555 1_555 yes
Se(7) C(17) 1.90(2) 1_555 1_555 yes
Se(8) C(16) 1.89(2) 1_555 1_555 yes
Se(8) C(18) 1.90(2) 1_555 1_555 yes
Co(1) Cl(1) 2.279(5) 1_555 1_555 yes
Co(1) Cl(2) 2.275(6) 1_555 1_555 yes
Co(1) Cl(3) 2.261(6) 1_555 1_555 yes
Co(1) Cl(4) 2.280(6) 1_555 1_555 yes
S(1) C(1) 1.80(2) 1_555 1_555 yes
S(1) C(3) 1.76(2) 1_555 1_555 yes
S(2) C(2) 1.85(2) 1_555 1_555 yes
S(2) C(4) 1.72(2) 1_555 1_555 yes
S(3) C(7) 1.77(2) 1_555 1_555 yes
S(3) C(9) 1.83(2) 1_555 1_555 yes
S(4) C(8) 1.77(2) 1_555 1_555 yes
S(4) C(10) 1.76(2) 1_555 1_555 yes
S(5) C(11) 1.85(2) 1_555 1_555 yes
S(5) C(13) 1.73(2) 1_555 1_555 yes
S(6) C(12) 1.82(2) 1_555 1_555 yes
S(6) C(14) 1.74(2) 1_555 1_555 yes
S(7) C(17) 1.73(2) 1_555 1_555 yes
S(7) C(19) 1.84(2) 1_555 1_555 yes
S(8) C(18) 1.75(2) 1_555 1_555 yes
S(8) C(20) 1.78(2) 1_555 1_555 yes
C(1) C(2) 1.49(3) 1_555 1_555 yes
C(3) C(4) 1.30(3) 1_555 1_555 yes
C(5) C(6) 1.44(2) 1_555 1_555 yes
C(7) C(8) 1.31(2) 1_555 1_555 yes
C(9) C(10) 1.49(3) 1_555 1_555 yes
C(11) C(12) 1.50(3) 1_555 1_555 yes
C(13) C(14) 1.31(2) 1_555 1_555 yes
C(15) C(16) 1.42(2) 1_555 1_555 yes
C(17) C(18) 1.33(2) 1_555 1_555 yes
C(19) C(20) 1.46(3) 1_555 1_555 yes

loop_
_geom_contact_atom_site_label_1
_geom_contact_atom_site_label_2
_geom_contact_distance
_geom_contact_site_symmetry_1
_geom_contact_site_symmetry_2
_geom_contact_publ_flag
Se(1) Cl(2) 3.511(6) 1_555 1_655 ?
Se(1) Se(5) 3.536(3) 1_555 1_555 ?
Se(2) S(6) 3.387(6) 1_555 2_665 ?
Se(2) Se(6) 3.516(3) 1_555 1_555 ?
Se(3) S(3) 3.525(6) 1_555 2_756 ?
Se(4) Se(8) 3.418(3) 1_555 1_555 ?
Se(4) Cl(1) 3.580(6) 1_555 1_555 ?
Se(5) S(5) 3.537(5) 1_555 2_766 ?
Se(5) Cl(4) 3.580(6) 1_555 1_655 ?
Se(6) Cl(1) 3.388(5) 1_555 1_555 ?
Se(6) S(2) 3.593(6) 1_555 2_665 ?
Se(7) S(3) 3.465(6) 1_555 2_756 ?
Se(8) Cl(3) 3.301(6) 1_555 1_555 ?
Cl(1) S(6) 3.364(7) 1_555 2_665 ?
Cl(1) C(12) 3.45(2) 1_555 2_665 ?
Cl(1) C(2) 3.59(2) 1_555 2_665 ?
Cl(3) S(8) 3.376(8) 1_555 1_555 ?
Cl(3) C(20) 3.49(2) 1_555 2_656 ?
Cl(4) C(1) 3.60(2) 1_555 2_665 ?
S(1) S(5) 3.469(7) 1_555 2_765 ?
S(4) S(8) 3.202(8) 1_555 2_656 ?
C(5) C(15) 3.51(3) 1_555 1_555 ?
C(6) C(16) 3.55(3) 1_555 1_555 ?
